data_4513861
loop_
_publ_author_name
'Chen, Li-Hsun'
'Chung, Tsai-Wen'
'Narhe, Bharat D.'
'Sun, Chung-Ming'

_publ_section_title
;
 A Novel Mechanistic Study on Ultrasound-Assisted, One-Pot Synthesis of
 Functionalized Benzimidazo[2,1-b]quinazolin-1(1H)-ones.
;
_journal_issue 3
_journal_name_full 'ACS combinatorial science'
_journal_page_first 162
_journal_page_last 169
_journal_paper_doi 10.1021/acscombsci.5b00186
_journal_volume 18
_journal_year 2016
_chemical_formula_sum 'C23 H28 O4'
_chemical_formula_weight 368.45
_chemical_name_systematic
; 
 ? 
;
_space_group_IT_number 88
_symmetry_cell_setting tetragonal
_symmetry_space_group_name_Hall '-I 4ad'
_symmetry_space_group_name_H-M 'I 41/a :2'
_atom_sites_solution_hydrogens geom
_atom_sites_solution_primary direct
_atom_sites_solution_secondary difmap
_audit_creation_method SHELXL-97
_cell_angle_alpha 90.00
_cell_angle_beta 90.00
_cell_angle_gamma 90.00
_cell_formula_units_Z 32
_cell_length_a 20.7124(10)
_cell_length_b 20.7124(10)
_cell_length_c 36.593(3)
_cell_measurement_reflns_used 9047
_cell_measurement_temperature 100(2)
_cell_measurement_theta_max 24.6697
_cell_measurement_theta_min 2.2595
_cell_volume 15698.5(17)
_computing_cell_refinement 'SAINT V7.34A (Bruker AXS, 2006)'
_computing_data_collection 'APEX2 (Bruker AXS, 2010)'
_computing_data_reduction 'SAINT V7.34A (Bruker AXS, 2006)'
_computing_molecular_graphics 'SHELXTL (Sheldrick, 2008)'
_computing_publication_material SHELXTL
_computing_structure_refinement 'SHELXL-97 (Sheldrick, 2008)'
_computing_structure_solution 'SHELXS-97 (Sheldrick, 2008)'
_diffrn_ambient_temperature 100(2)
_diffrn_detector_area_resol_mean 8.3666
_diffrn_measured_fraction_theta_full 0.998
_diffrn_measured_fraction_theta_max 0.998
_diffrn_measurement_device_type 'Bruker APEX-II CCD'
_diffrn_measurement_method '\f and \w scans'
_diffrn_radiation_monochromator graphite
_diffrn_radiation_source 'fine-focus sealed tube'
_diffrn_radiation_type MoK\a
_diffrn_radiation_wavelength 0.71073
_diffrn_reflns_av_R_equivalents 0.0472
_diffrn_reflns_av_sigmaI/netI 0.0339
_diffrn_reflns_limit_h_max 23
_diffrn_reflns_limit_h_min -25
_diffrn_reflns_limit_k_max 25
_diffrn_reflns_limit_k_min -24
_diffrn_reflns_limit_l_max 45
_diffrn_reflns_limit_l_min -45
_diffrn_reflns_number 50748
_diffrn_reflns_theta_full 26.41
_diffrn_reflns_theta_max 26.41
_diffrn_reflns_theta_min 1.13
_exptl_absorpt_coefficient_mu 0.084
_exptl_absorpt_correction_T_max 0.7454
_exptl_absorpt_correction_T_min 0.6392
_exptl_absorpt_correction_type multi-scan
_exptl_absorpt_process_details 'SADABS V2008/1 (Bruker AXS)'
_exptl_crystal_colour Colorless
_exptl_crystal_density_diffrn 1.247
_exptl_crystal_density_meas ?
_exptl_crystal_density_method 'not measured'
_exptl_crystal_description Tabullar
_exptl_crystal_F_000 6336
_exptl_crystal_size_max 0.25
_exptl_crystal_size_mid 0.22
_exptl_crystal_size_min 0.15
_refine_diff_density_max 0.258
_refine_diff_density_min -0.185
_refine_diff_density_rms 0.044
_refine_ls_extinction_method none
_refine_ls_goodness_of_fit_ref 1.008
_refine_ls_hydrogen_treatment constr
_refine_ls_matrix_type full
_refine_ls_number_parameters 499
_refine_ls_number_reflns 8037
_refine_ls_number_restraints 0
_refine_ls_restrained_S_all 1.008
_refine_ls_R_factor_all 0.0602
_refine_ls_R_factor_gt 0.0427
_refine_ls_shift/su_max 0.003
_refine_ls_shift/su_mean 0.000
_refine_ls_structure_factor_coef Fsqd
_refine_ls_weighting_details 'calc w=1/[\s^2^(Fo^2^)+(0.0578P)^2^+11.8694P] where P=(Fo^2^+2Fc^2^)/3'
_refine_ls_weighting_scheme calc
_refine_ls_wR_factor_gt 0.1043
_refine_ls_wR_factor_ref 0.1160
_reflns_number_gt 6220
_reflns_number_total 8037
_reflns_threshold_expression >2sigma(I)
_cod_data_source_file co5b00186_si_004.cif
_cod_data_source_block 100352lm
_cod_depositor_comments
;
The following automatic conversions were performed:

'_exptl_crystal_density_meas' value 'not measured' was changed to '?'
- the value is perceived as not measured.

Automatic conversion script
Id: cif_fix_values 4268 2015-11-12 08:31:59Z antanas 
;
_cod_original_cell_volume 15698.6(15)
_cod_original_sg_symbol_H-M 'I 41/a'
_cod_database_code 4513861

loop_
_symmetry_equiv_pos_as_xyz
'x, y, z'
'-x+1/2, -y, z+1/2'
'-y+3/4, x+1/4, z+1/4'
'y+3/4, -x+3/4, z+3/4'
'x+1/2, y+1/2, z+1/2'
'-x+1, -y+1/2, z+1'
'-y+5/4, x+3/4, z+3/4'
'y+5/4, -x+5/4, z+5/4'
'-x, -y, -z'
'x-1/2, y, -z-1/2'
'y-3/4, -x-1/4, -z-1/4'
'-y-3/4, x-3/4, -z-3/4'
'-x+1/2, -y+1/2, -z+1/2'
'x, y+1/2, -z'
'y-1/4, -x+1/4, -z+1/4'
'-y-1/4, x-1/4, -z-1/4'

loop_
_atom_site_label
_atom_site_type_symbol
_atom_site_fract_x
_atom_site_fract_y
_atom_site_fract_z
_atom_site_U_iso_or_equiv
_atom_site_adp_type
_atom_site_occupancy
_atom_site_symmetry_multiplicity
_atom_site_calc_flag
_atom_site_refinement_flags
C1 C 0.34234(7) 0.66069(7) 0.00931(4) 0.0203(3) Uani 1 1 d .
H1 H 0.3056 0.6720 -0.0072 0.024 Uiso 1 1 calc R
C2 C 0.36008(7) 0.72450(7) 0.02768(4) 0.0202(3) Uani 1 1 d .
C3 C 0.39793(7) 0.72532(7) 0.06074(4) 0.0205(3) Uani 1 1 d .
C4 C 0.41379(8) 0.78844(8) 0.07918(4) 0.0249(3) Uani 1 1 d .
H4A H 0.4575 0.8021 0.0714 0.030 Uiso 1 1 calc R
H4B H 0.4152 0.7813 0.1059 0.030 Uiso 1 1 calc R
C5 C 0.36636(8) 0.84338(7) 0.07122(4) 0.0240(3) Uani 1 1 d .
C6 C 0.35605(8) 0.84628(8) 0.02990(4) 0.0279(4) Uani 1 1 d .
H6A H 0.3188 0.8749 0.0248 0.034 Uiso 1 1 calc R
H6B H 0.3946 0.8661 0.0185 0.034 Uiso 1 1 calc R
C7 C 0.34408(7) 0.78235(8) 0.01215(4) 0.0234(3) Uani 1 1 d .
C8 C 0.39420(7) 0.63503(7) -0.01635(4) 0.0200(3) Uani 1 1 d .
C9 C 0.44747(7) 0.60118(7) -0.00592(4) 0.0208(3) Uani 1 1 d .
C10 C 0.49322(8) 0.56938(7) -0.03216(4) 0.0235(3) Uani 1 1 d .
H10A H 0.4805 0.5236 -0.0351 0.028 Uiso 1 1 calc R
H10B H 0.5371 0.5702 -0.0215 0.028 Uiso 1 1 calc R
C11 C 0.49554(8) 0.60087(7) -0.06992(4) 0.0246(3) Uani 1 1 d .
C12 C 0.42570(8) 0.61222(8) -0.08210(4) 0.0265(4) Uani 1 1 d .
H12A H 0.4259 0.6356 -0.1057 0.032 Uiso 1 1 calc R
H12B H 0.4046 0.5699 -0.0861 0.032 Uiso 1 1 calc R
C13 C 0.38685(7) 0.65014(7) -0.05493(4) 0.0219(3) Uani 1 1 d .
C14 C 0.31396(7) 0.61022(8) 0.03556(4) 0.0223(3) Uani 1 1 d .
C15 C 0.27309(8) 0.62997(9) 0.06370(4) 0.0280(4) Uani 1 1 d .
H15 H 0.2649 0.6747 0.0671 0.034 Uiso 1 1 calc R
C16 C 0.24435(9) 0.58549(9) 0.08672(5) 0.0358(4) Uani 1 1 d .
H16 H 0.2164 0.5999 0.1056 0.043 Uiso 1 1 calc R
C17 C 0.25595(9) 0.52013(9) 0.08241(5) 0.0373(4) Uani 1 1 d .
H17 H 0.2374 0.4897 0.0988 0.045 Uiso 1 1 calc R
C18 C 0.29481(9) 0.49961(9) 0.05402(5) 0.0344(4) Uani 1 1 d .
H18 H 0.3022 0.4548 0.0505 0.041 Uiso 1 1 calc R
C19 C 0.32310(8) 0.54430(8) 0.03062(5) 0.0283(4) Uani 1 1 d .
H19 H 0.3491 0.5295 0.0109 0.034 Uiso 1 1 calc R
C20 C 0.86267(7) 0.33611(7) 0.00074(4) 0.0194(3) Uani 1 1 d .
H20 H 0.8292 0.3235 -0.0176 0.023 Uiso 1 1 calc R
C21 C 0.92248(7) 0.35239(7) -0.02207(4) 0.0192(3) Uani 1 1 d .
C22 C 0.97297(7) 0.38995(7) -0.01084(4) 0.0194(3) Uani 1 1 d .
C23 C 1.02692(7) 0.41055(7) -0.03525(4) 0.0223(3) Uani 1 1 d .
H23A H 1.0657 0.3847 -0.0292 0.027 Uiso 1 1 calc R
H23B H 1.0372 0.4563 -0.0300 0.027 Uiso 1 1 calc R
C24 C 1.01297(7) 0.40360(7) -0.07609(4) 0.0210(3) Uani 1 1 d .
C25 C 0.98414(7) 0.33652(7) -0.08167(4) 0.0226(3) Uani 1 1 d .
H25A H 0.9709 0.3321 -0.1075 0.027 Uiso 1 1 calc R
H25B H 1.0180 0.3039 -0.0769 0.027 Uiso 1 1 calc R
C26 C 0.92687(7) 0.32227(7) -0.05765(4) 0.0203(3) Uani 1 1 d .
C27 C 0.87173(7) 0.27591(7) 0.02419(4) 0.0193(3) Uani 1 1 d .
C28 C 0.90520(7) 0.28067(7) 0.05881(4) 0.0188(3) Uani 1 1 d .
C29 C 0.91235(7) 0.22222(7) 0.08266(4) 0.0218(3) Uani 1 1 d .
H29A H 0.9105 0.2363 0.1085 0.026 Uiso 1 1 calc R
H29B H 0.9557 0.2035 0.0784 0.026 Uiso 1 1 calc R
C30 C 0.86195(7) 0.16917(7) 0.07697(4) 0.0206(3) Uani 1 1 d .
C31 C 0.85568(8) 0.15674(7) 0.03582(4) 0.0243(3) Uani 1 1 d .
H31A H 0.8930 0.1305 0.0278 0.029 Uiso 1 1 calc R
H31B H 0.8162 0.1310 0.0315 0.029 Uiso 1 1 calc R
C32 C 0.85257(7) 0.21627(7) 0.01277(4) 0.0211(3) Uani 1 1 d .
C33 C 0.83233(7) 0.39279(7) 0.02169(4) 0.0201(3) Uani 1 1 d .
C34 C 0.83967(8) 0.45646(8) 0.01037(4) 0.0251(3) Uani 1 1 d .
H34 H 0.8658 0.4658 -0.0103 0.030 Uiso 1 1 calc R
C35 C 0.80929(8) 0.50656(8) 0.02888(5) 0.0293(4) Uani 1 1 d .
H35 H 0.8153 0.5498 0.0210 0.035 Uiso 1 1 calc R
C36 C 0.77027(8) 0.49378(8) 0.05875(5) 0.0297(4) Uani 1 1 d .
H36 H 0.7501 0.5282 0.0716 0.036 Uiso 1 1 calc R
C37 C 0.76090(8) 0.43065(8) 0.06972(4) 0.0265(3) Uani 1 1 d .
H37 H 0.7335 0.4214 0.0899 0.032 Uiso 1 1 calc R
C38 C 0.79160(7) 0.38075(7) 0.05128(4) 0.0226(3) Uani 1 1 d .
H38 H 0.7847 0.3375 0.0590 0.027 Uiso 1 1 calc R
C39 C 0.39502(8) 0.90714(8) 0.08469(5) 0.0300(4) Uani 1 1 d .
H39A H 0.4363 0.9149 0.0724 0.045 Uiso 1 1 calc R
H39B H 0.4019 0.9048 0.1112 0.045 Uiso 1 1 calc R
H39C H 0.3651 0.9425 0.0791 0.045 Uiso 1 1 calc R
C40 C 0.30264(8) 0.83061(8) 0.09121(5) 0.0297(4) Uani 1 1 d .
H40A H 0.2713 0.8641 0.0847 0.044 Uiso 1 1 calc R
H40B H 0.3101 0.8313 0.1177 0.044 Uiso 1 1 calc R
H40C H 0.2858 0.7883 0.0840 0.044 Uiso 1 1 calc R
C41 C 0.53252(9) 0.66494(8) -0.06799(5) 0.0325(4) Uani 1 1 d .
H41A H 0.5132 0.6926 -0.0492 0.049 Uiso 1 1 calc R
H41B H 0.5302 0.6867 -0.0917 0.049 Uiso 1 1 calc R
H41C H 0.5778 0.6565 -0.0618 0.049 Uiso 1 1 calc R
C42 C 0.52886(9) 0.55576(8) -0.09707(5) 0.0314(4) Uani 1 1 d .
H42A H 0.5729 0.5467 -0.0887 0.047 Uiso 1 1 calc R
H42B H 0.5305 0.5764 -0.1212 0.047 Uiso 1 1 calc R
H42C H 0.5046 0.5153 -0.0988 0.047 Uiso 1 1 calc R
C43 C 1.07610(8) 0.40946(8) -0.09767(4) 0.0257(3) Uani 1 1 d .
H43A H 1.1057 0.3749 -0.0903 0.039 Uiso 1 1 calc R
H43B H 1.0960 0.4515 -0.0927 0.039 Uiso 1 1 calc R
H43C H 1.0670 0.4057 -0.1239 0.039 Uiso 1 1 calc R
C44 C 0.96527(8) 0.45569(8) -0.08883(4) 0.0267(4) Uani 1 1 d .
H44A H 0.9575 0.4510 -0.1151 0.040 Uiso 1 1 calc R
H44B H 0.9834 0.4985 -0.0839 0.040 Uiso 1 1 calc R
H44C H 0.9244 0.4509 -0.0756 0.040 Uiso 1 1 calc R
C45 C 0.88506(8) 0.10731(8) 0.09580(5) 0.0288(4) Uani 1 1 d .
H45A H 0.8861 0.1140 0.1223 0.043 Uiso 1 1 calc R
H45B H 0.9285 0.0964 0.0871 0.043 Uiso 1 1 calc R
H45C H 0.8554 0.0719 0.0900 0.043 Uiso 1 1 calc R
C46 C 0.79715(8) 0.18922(8) 0.09312(5) 0.0275(4) Uani 1 1 d .
H46A H 0.8020 0.1968 0.1194 0.041 Uiso 1 1 calc R
H46B H 0.7655 0.1548 0.0891 0.041 Uiso 1 1 calc R
H46C H 0.7823 0.2289 0.0812 0.041 Uiso 1 1 calc R
O1 O 0.42088(5) 0.67470(5) 0.07409(3) 0.0226(2) Uani 1 1 d .
O2 O 0.46367(5) 0.59005(5) 0.02872(3) 0.0235(2) Uani 1 1 d .
H2 H 0.4416 0.6138 0.0425 0.035 Uiso 1 1 calc R
O3 O 0.31711(6) 0.78843(6) -0.02082(3) 0.0287(3) Uani 1 1 d .
H3 H 0.3254 0.7555 -0.0334 0.043 Uiso 1 1 calc R
O4 O 0.34879(5) 0.69255(5) -0.06577(3) 0.0265(3) Uani 1 1 d .
O5 O 0.97978(5) 0.41262(5) 0.02305(3) 0.0228(2) Uani 1 1 d .
H5 H 0.9566 0.3910 0.0374 0.034 Uiso 1 1 calc R
O6 O 0.88610(5) 0.28213(5) -0.06841(3) 0.0248(2) Uani 1 1 d .
O7 O 0.93124(5) 0.33201(5) 0.06889(3) 0.0213(2) Uani 1 1 d .
O8 O 0.83019(6) 0.20382(5) -0.02082(3) 0.0272(3) Uani 1 1 d .
H8 H 0.8420 0.2332 -0.0352 0.041 Uiso 1 1 calc R

loop_
_atom_site_aniso_label
_atom_site_aniso_U_11
_atom_site_aniso_U_22
_atom_site_aniso_U_33
_atom_site_aniso_U_23
_atom_site_aniso_U_13
_atom_site_aniso_U_12
C1 0.0197(7) 0.0234(8) 0.0179(7) 0.0007(6) -0.0029(6) -0.0010(6)
C2 0.0174(7) 0.0221(8) 0.0211(8) 0.0000(6) 0.0024(6) 0.0003(6)
C3 0.0164(7) 0.0239(8) 0.0213(7) 0.0002(6) 0.0036(6) -0.0004(6)
C4 0.0229(8) 0.0261(8) 0.0257(8) -0.0045(7) -0.0009(6) -0.0004(6)
C5 0.0244(8) 0.0223(8) 0.0253(8) -0.0008(6) 0.0043(6) 0.0003(6)
C6 0.0333(9) 0.0219(8) 0.0286(9) 0.0040(7) 0.0045(7) 0.0006(7)
C7 0.0211(8) 0.0274(8) 0.0217(8) 0.0011(6) 0.0037(6) 0.0013(6)
C8 0.0215(8) 0.0203(7) 0.0182(7) -0.0004(6) -0.0007(6) -0.0032(6)
C9 0.0270(8) 0.0154(7) 0.0201(7) -0.0008(6) -0.0008(6) -0.0041(6)
C10 0.0263(8) 0.0205(8) 0.0236(8) -0.0006(6) 0.0006(6) 0.0017(6)
C11 0.0297(9) 0.0213(8) 0.0229(8) -0.0014(6) 0.0052(6) -0.0001(6)
C12 0.0353(9) 0.0260(8) 0.0183(8) 0.0011(6) 0.0000(7) 0.0000(7)
C13 0.0225(8) 0.0223(8) 0.0209(8) 0.0004(6) -0.0014(6) -0.0038(6)
C14 0.0195(8) 0.0288(8) 0.0185(7) 0.0011(6) -0.0031(6) -0.0050(6)
C15 0.0257(8) 0.0351(9) 0.0231(8) -0.0027(7) 0.0003(7) -0.0077(7)
C16 0.0342(10) 0.0504(12) 0.0228(9) -0.0042(8) 0.0044(7) -0.0174(8)
C17 0.0366(10) 0.0451(11) 0.0302(9) 0.0082(8) -0.0016(8) -0.0213(8)
C18 0.0345(10) 0.0300(9) 0.0385(10) 0.0059(8) -0.0038(8) -0.0100(7)
C19 0.0268(9) 0.0300(9) 0.0281(9) 0.0032(7) -0.0001(7) -0.0058(7)
C20 0.0195(7) 0.0202(8) 0.0184(7) -0.0009(6) -0.0026(6) -0.0004(6)
C21 0.0203(7) 0.0189(7) 0.0185(7) 0.0022(6) -0.0003(6) 0.0024(6)
C22 0.0231(8) 0.0172(7) 0.0179(7) 0.0009(6) -0.0029(6) 0.0033(6)
C23 0.0228(8) 0.0210(8) 0.0232(8) 0.0016(6) -0.0006(6) -0.0024(6)
C24 0.0230(8) 0.0192(7) 0.0207(8) 0.0015(6) 0.0008(6) 0.0009(6)
C25 0.0256(8) 0.0208(8) 0.0214(8) -0.0019(6) 0.0018(6) 0.0007(6)
C26 0.0226(8) 0.0179(7) 0.0203(7) 0.0019(6) -0.0026(6) 0.0025(6)
C27 0.0180(7) 0.0196(7) 0.0203(7) -0.0004(6) 0.0016(6) 0.0007(6)
C28 0.0156(7) 0.0199(7) 0.0209(7) -0.0021(6) 0.0024(6) 0.0017(6)
C29 0.0217(8) 0.0212(8) 0.0226(8) 0.0014(6) -0.0009(6) 0.0003(6)
C30 0.0211(8) 0.0189(7) 0.0219(8) -0.0002(6) 0.0031(6) -0.0010(6)
C31 0.0311(9) 0.0198(8) 0.0219(8) -0.0035(6) 0.0054(6) -0.0036(6)
C32 0.0195(7) 0.0243(8) 0.0195(7) -0.0029(6) 0.0035(6) -0.0016(6)
C33 0.0185(7) 0.0218(8) 0.0199(7) -0.0012(6) -0.0049(6) 0.0017(6)
C34 0.0239(8) 0.0253(8) 0.0260(8) 0.0014(6) -0.0005(6) 0.0022(6)
C35 0.0280(9) 0.0219(8) 0.0378(10) 0.0013(7) -0.0020(7) 0.0037(6)
C36 0.0265(9) 0.0261(9) 0.0366(10) -0.0082(7) -0.0018(7) 0.0075(7)
C37 0.0213(8) 0.0309(9) 0.0273(8) -0.0043(7) 0.0005(6) 0.0021(6)
C38 0.0215(8) 0.0219(8) 0.0244(8) -0.0012(6) -0.0023(6) 0.0012(6)
C39 0.0311(9) 0.0242(9) 0.0347(9) -0.0031(7) 0.0079(7) -0.0008(7)
C40 0.0278(9) 0.0255(9) 0.0356(9) -0.0007(7) 0.0099(7) 0.0002(7)
C41 0.0334(10) 0.0252(9) 0.0388(10) -0.0001(7) 0.0108(8) -0.0033(7)
C42 0.0392(10) 0.0286(9) 0.0262(9) -0.0024(7) 0.0063(7) 0.0041(7)
C43 0.0275(9) 0.0240(8) 0.0257(8) 0.0035(6) 0.0042(7) 0.0001(6)
C44 0.0296(9) 0.0254(8) 0.0251(8) 0.0055(7) 0.0015(7) 0.0056(7)
C45 0.0326(9) 0.0214(8) 0.0322(9) 0.0032(7) 0.0040(7) -0.0013(7)
C46 0.0251(8) 0.0304(9) 0.0271(8) -0.0013(7) 0.0068(7) -0.0018(7)
O1 0.0228(6) 0.0236(6) 0.0215(5) -0.0007(4) -0.0015(4) 0.0022(4)
O2 0.0277(6) 0.0241(6) 0.0186(5) -0.0007(4) -0.0022(4) 0.0050(4)
O3 0.0353(7) 0.0283(6) 0.0226(6) 0.0031(5) -0.0021(5) 0.0061(5)
O4 0.0284(6) 0.0297(6) 0.0213(6) 0.0032(5) -0.0028(5) 0.0021(5)
O5 0.0275(6) 0.0230(6) 0.0181(5) -0.0005(4) -0.0008(4) -0.0042(4)
O6 0.0280(6) 0.0252(6) 0.0213(6) -0.0031(4) -0.0010(5) -0.0039(5)
O7 0.0211(5) 0.0210(5) 0.0218(5) -0.0006(4) -0.0022(4) -0.0020(4)
O8 0.0352(6) 0.0261(6) 0.0204(6) -0.0031(5) 0.0000(5) -0.0082(5)

loop_
_atom_type_symbol
_atom_type_description
_atom_type_scat_dispersion_real
_atom_type_scat_dispersion_imag
_atom_type_scat_source
C C 0.0033 0.0016 'International Tables Vol C Tables 4.2.6.8 and 6.1.1.4'
H H 0.0000 0.0000 'International Tables Vol C Tables 4.2.6.8 and 6.1.1.4'
O O 0.0106 0.0060 'International Tables Vol C Tables 4.2.6.8 and 6.1.1.4'

loop_
_geom_angle_atom_site_label_1
_geom_angle_atom_site_label_2
_geom_angle_atom_site_label_3
_geom_angle
C8 C1 C2 113.80(12)
C8 C1 C14 114.71(13)
C2 C1 C14 113.93(12)
C8 C1 H1 104.3
C2 C1 H1 104.3
C14 C1 H1 104.3
C7 C2 C3 118.05(14)
C7 C2 C1 121.15(13)
C3 C2 C1 120.67(13)
O1 C3 C2 121.64(14)
O1 C3 C4 118.00(13)
C2 C3 C4 120.29(13)
C3 C4 C5 114.80(13)
C3 C4 H4A 108.6
C5 C4 H4A 108.6
C3 C4 H4B 108.6
C5 C4 H4B 108.6
H4A C4 H4B 107.5
C6 C5 C39 109.83(13)
C6 C5 C4 107.89(13)
C39 C5 C4 109.35(13)
C6 C5 C40 111.04(14)
C39 C5 C40 109.23(13)
C4 C5 C40 109.48(13)
C7 C6 C5 114.71(13)
C7 C6 H6A 108.6
C5 C6 H6A 108.6
C7 C6 H6B 108.6
C5 C6 H6B 108.6
H6A C6 H6B 107.6
O3 C7 C2 124.02(14)
O3 C7 C6 112.23(13)
C2 C7 C6 123.74(14)
C9 C8 C13 117.89(13)
C9 C8 C1 125.34(13)
C13 C8 C1 116.74(13)
O2 C9 C8 124.07(14)
O2 C9 C10 111.95(13)
C8 C9 C10 123.92(14)
C9 C10 C11 114.25(13)
C9 C10 H10A 108.7
C11 C10 H10A 108.7
C9 C10 H10B 108.7
C11 C10 H10B 108.7
H10A C10 H10B 107.6
C42 C11 C10 109.93(13)
C42 C11 C12 109.32(13)
C10 C11 C12 107.40(13)
C42 C11 C41 109.46(13)
C10 C11 C41 110.08(14)
C12 C11 C41 110.62(14)
C13 C12 C11 113.18(13)
C13 C12 H12A 108.9
C11 C12 H12A 108.9
C13 C12 H12B 108.9
C11 C12 H12B 108.9
H12A C12 H12B 107.8
O4 C13 C8 121.82(14)
O4 C13 C12 119.85(14)
C8 C13 C12 118.32(13)
C19 C14 C15 117.83(15)
C19 C14 C1 122.33(14)
C15 C14 C1 119.63(14)
C16 C15 C14 121.04(17)
C16 C15 H15 119.5
C14 C15 H15 119.5
C15 C16 C17 120.51(17)
C15 C16 H16 119.7
C17 C16 H16 119.7
C18 C17 C16 119.19(16)
C18 C17 H17 120.4
C16 C17 H17 120.4
C17 C18 C19 120.26(17)
C17 C18 H18 119.9
C19 C18 H18 119.9
C18 C19 C14 121.09(16)
C18 C19 H19 119.5
C14 C19 H19 119.5
C27 C20 C21 112.78(12)
C27 C20 C33 113.23(12)
C21 C20 C33 115.75(12)
C27 C20 H20 104.5
C21 C20 H20 104.5
C33 C20 H20 104.5
C22 C21 C26 117.91(13)
C22 C21 C20 125.48(13)
C26 C21 C20 116.51(13)
O5 C22 C21 124.13(14)
O5 C22 C23 112.11(13)
C21 C22 C23 123.76(13)
C22 C23 C24 114.60(13)
C22 C23 H23A 108.6
C24 C23 H23A 108.6
C22 C23 H23B 108.6
C24 C23 H23B 108.6
H23A C23 H23B 107.6
C25 C24 C23 106.89(12)
C25 C24 C43 109.70(12)
C23 C24 C43 109.57(13)
C25 C24 C44 110.33(13)
C23 C24 C44 110.62(13)
C43 C24 C44 109.69(12)
C26 C25 C24 114.12(12)
C26 C25 H25A 108.7
C24 C25 H25A 108.7
C26 C25 H25B 108.7
C24 C25 H25B 108.7
H25A C25 H25B 107.6
O6 C26 C21 121.91(14)
O6 C26 C25 118.63(13)
C21 C26 C25 119.36(13)
C32 C27 C28 117.99(13)
C32 C27 C20 122.19(13)
C28 C27 C20 119.71(13)
O7 C28 C27 121.58(13)
O7 C28 C29 118.23(13)
C27 C28 C29 120.11(13)
C28 C29 C30 115.67(12)
C28 C29 H29A 108.4
C30 C29 H29A 108.4
C28 C29 H29B 108.4
C30 C29 H29B 108.4
H29A C29 H29B 107.4
C46 C30 C29 110.63(13)
C46 C30 C45 109.20(13)
C29 C30 C45 109.05(13)
C46 C30 C31 110.61(13)
C29 C30 C31 108.19(12)
C45 C30 C31 109.14(12)
C32 C31 C30 114.79(12)
C32 C31 H31A 108.6
C30 C31 H31A 108.6
C32 C31 H31B 108.6
C30 C31 H31B 108.6
H31A C31 H31B 107.5
O8 C32 C27 123.84(14)
O8 C32 C31 111.96(13)
C27 C32 C31 124.18(14)
C34 C33 C38 117.82(14)
C34 C33 C20 122.10(14)
C38 C33 C20 119.86(13)
C35 C34 C33 120.90(15)
C35 C34 H34 119.6
C33 C34 H34 119.6
C36 C35 C34 120.40(15)
C36 C35 H35 119.8
C34 C35 H35 119.8
C37 C36 C35 119.49(15)
C37 C36 H36 120.3
C35 C36 H36 120.3
C36 C37 C38 119.93(15)
C36 C37 H37 120.0
C38 C37 H37 120.0
C37 C38 C33 121.41(15)
C37 C38 H38 119.3
C33 C38 H38 119.3
C5 C39 H39A 109.5
C5 C39 H39B 109.5
H39A C39 H39B 109.5
C5 C39 H39C 109.5
H39A C39 H39C 109.5
H39B C39 H39C 109.5
C5 C40 H40A 109.5
C5 C40 H40B 109.5
H40A C40 H40B 109.5
C5 C40 H40C 109.5
H40A C40 H40C 109.5
H40B C40 H40C 109.5
C11 C41 H41A 109.5
C11 C41 H41B 109.5
H41A C41 H41B 109.5
C11 C41 H41C 109.5
H41A C41 H41C 109.5
H41B C41 H41C 109.5
C11 C42 H42A 109.5
C11 C42 H42B 109.5
H42A C42 H42B 109.5
C11 C42 H42C 109.5
H42A C42 H42C 109.5
H42B C42 H42C 109.5
C24 C43 H43A 109.5
C24 C43 H43B 109.5
H43A C43 H43B 109.5
C24 C43 H43C 109.5
H43A C43 H43C 109.5
H43B C43 H43C 109.5
C24 C44 H44A 109.5
C24 C44 H44B 109.5
H44A C44 H44B 109.5
C24 C44 H44C 109.5
H44A C44 H44C 109.5
H44B C44 H44C 109.5
C30 C45 H45A 109.5
C30 C45 H45B 109.5
H45A C45 H45B 109.5
C30 C45 H45C 109.5
H45A C45 H45C 109.5
H45B C45 H45C 109.5
C30 C46 H46A 109.5
C30 C46 H46B 109.5
H46A C46 H46B 109.5
C30 C46 H46C 109.5
H46A C46 H46C 109.5
H46B C46 H46C 109.5
C9 O2 H2 109.5
C7 O3 H3 109.5
C22 O5 H5 109.5
C32 O8 H8 109.5

loop_
_geom_bond_atom_site_label_1
_geom_bond_atom_site_label_2
_geom_bond_distance
C1 C8 1.523(2)
C1 C2 1.528(2)
C1 C14 1.536(2)
C1 H1 1.0000
C2 C7 1.367(2)
C2 C3 1.442(2)
C3 O1 1.2505(18)
C3 C4 1.508(2)
C4 C5 1.531(2)
C4 H4A 0.9900
C4 H4B 0.9900
C5 C6 1.528(2)
C5 C39 1.530(2)
C5 C40 1.532(2)
C6 C7 1.496(2)
C6 H6A 0.9900
C6 H6B 0.9900
C7 O3 1.3356(19)
C8 C9 1.362(2)
C8 C13 1.454(2)
C9 O2 1.3316(18)
C9 C10 1.501(2)
C10 C11 1.529(2)
C10 H10A 0.9900
C10 H10B 0.9900
C11 C42 1.529(2)
C11 C12 1.532(2)
C11 C41 1.534(2)
C12 C13 1.501(2)
C12 H12A 0.9900
C12 H12B 0.9900
C13 O4 1.2451(19)
C14 C19 1.390(2)
C14 C15 1.394(2)
C15 C16 1.383(2)
C15 H15 0.9500
C16 C17 1.384(3)
C16 H16 0.9500
C17 C18 1.381(3)
C17 H17 0.9500
C18 C19 1.390(2)
C18 H18 0.9500
C19 H19 0.9500
C20 C27 1.525(2)
C20 C21 1.531(2)
C20 C33 1.537(2)
C20 H20 1.0000
C21 C22 1.366(2)
C21 C26 1.446(2)
C22 O5 1.3337(18)
C22 C23 1.493(2)
C23 C24 1.529(2)
C23 H23A 0.9900
C23 H23B 0.9900
C24 C25 1.526(2)
C24 C43 1.532(2)
C24 C44 1.536(2)
C25 C26 1.506(2)
C25 H25A 0.9900
C25 H25B 0.9900
C26 O6 1.2487(18)
C27 C32 1.363(2)
C27 C28 1.448(2)
C28 O7 1.2481(18)
C28 C29 1.500(2)
C29 C30 1.530(2)
C29 H29A 0.9900
C29 H29B 0.9900
C30 C46 1.524(2)
C30 C45 1.532(2)
C30 C31 1.533(2)
C31 C32 1.495(2)
C31 H31A 0.9900
C31 H31B 0.9900
C32 O8 1.3387(18)
C33 C34 1.390(2)
C33 C38 1.395(2)
C34 C35 1.390(2)
C34 H34 0.9500
C35 C36 1.385(2)
C35 H35 0.9500
C36 C37 1.382(2)
C36 H36 0.9500
C37 C38 1.388(2)
C37 H37 0.9500
C38 H38 0.9500
C39 H39A 0.9800
C39 H39B 0.9800
C39 H39C 0.9800
C40 H40A 0.9800
C40 H40B 0.9800
C40 H40C 0.9800
C41 H41A 0.9800
C41 H41B 0.9800
C41 H41C 0.9800
C42 H42A 0.9800
C42 H42B 0.9800
C42 H42C 0.9800
C43 H43A 0.9800
C43 H43B 0.9800
C43 H43C 0.9800
C44 H44A 0.9800
C44 H44B 0.9800
C44 H44C 0.9800
C45 H45A 0.9800
C45 H45B 0.9800
C45 H45C 0.9800
C46 H46A 0.9800
C46 H46B 0.9800
C46 H46C 0.9800
O2 H2 0.8400
O3 H3 0.8400
O5 H5 0.8400
O8 H8 0.8400
